data_4038032
loop_
_publ_author_name
'Saito, Fumito'
'Becker, Jonathan'
'Schreiner, Peter R.'

_publ_section_title
;
 Synthesis and Conformational Analysis of Parent Perhydroazulenes Reveals
 an Energetically Preferred cis Ring Fusion.
;
_journal_name_full 'The Journal of organic chemistry'
_journal_paper_doi 10.1021/acs.joc.0c00167
_journal_year 2020
_chemical_formula_sum 'C17 H21 N O4'
_chemical_formula_weight 303.35
_space_group_crystal_system triclinic
_space_group_IT_number 2
_space_group_name_Hall '-P 1'
_space_group_name_H-M_alt 'P -1'
_atom_sites_solution_hydrogens geom
_atom_sites_solution_primary dual
_atom_sites_solution_secondary difmap
_audit_creation_method SHELXL-2018/3
_cell_angle_alpha 69.1744(14)
_cell_angle_beta 87.7497(15)
_cell_angle_gamma 81.4656(15)
_cell_formula_units_Z 6
_cell_length_a 6.8690(3)
_cell_length_b 18.7339(8)
_cell_length_c 19.4363(9)
_cell_measurement_reflns_used 9992
_cell_measurement_temperature 100(2)
_cell_measurement_theta_max 28.30
_cell_measurement_theta_min 2.61
_cell_volume 2311.59(18)
_computing_cell_refinement 'SAINT 8.38A (Bruker-AXS, 2017)'
_computing_data_collection 'APEX3 v2017.3-0 (Bruker-AXS, 2017)'
_computing_data_reduction 'SAINT 8.38A (Bruker-AXS, 2017)'
_computing_molecular_graphics 'Bruker SHELXTL'
_computing_publication_material 'Bruker SHELXTL'
_computing_structure_refinement 'SHELXL-2018/3 (Sheldrick, 2018)'
_computing_structure_solution 'SHELXT-2015 (Sheldrick, 2015)'
_diffrn_ambient_temperature 100(2)
_diffrn_detector_area_resol_mean 10.4167
_diffrn_measured_fraction_theta_full 1.000
_diffrn_measured_fraction_theta_max 1.000
_diffrn_measurement_device_type 'Bruker PHOTON100'
_diffrn_measurement_method '\f and \w scans'
_diffrn_radiation_type MoK\a
_diffrn_radiation_wavelength 0.71073
_diffrn_reflns_av_R_equivalents 0.0790
_diffrn_reflns_av_unetI/netI 0.0347
_diffrn_reflns_Laue_measured_fraction_full 1.000
_diffrn_reflns_Laue_measured_fraction_max 1.000
_diffrn_reflns_limit_h_max 8
_diffrn_reflns_limit_h_min -8
_diffrn_reflns_limit_k_max 23
_diffrn_reflns_limit_k_min -23
_diffrn_reflns_limit_l_max 23
_diffrn_reflns_limit_l_min -23
_diffrn_reflns_number 110868
_diffrn_reflns_point_group_measured_fraction_full 1.000
_diffrn_reflns_point_group_measured_fraction_max 1.000
_diffrn_reflns_theta_full 25.242
_diffrn_reflns_theta_max 26.022
_diffrn_reflns_theta_min 1.306
_diffrn_source 'I\mS micro-focus sealed tube, multilayer optics'
_exptl_absorpt_coefficient_mu 0.093
_exptl_absorpt_correction_T_max 0.7458
_exptl_absorpt_correction_T_min 0.6793
_exptl_absorpt_correction_type multi-scan
_exptl_absorpt_process_details 'SADABS (Sheldrick, 2009)'
_exptl_crystal_colour colourless
_exptl_crystal_density_diffrn 1.307
_exptl_crystal_density_method 'not measured'
_exptl_crystal_description needle
_exptl_crystal_F_000 972
_exptl_crystal_size_max 0.905
_exptl_crystal_size_mid 0.166
_exptl_crystal_size_min 0.153
_refine_diff_density_max 0.276
_refine_diff_density_min -0.259
_refine_diff_density_rms 0.047
_refine_ls_extinction_coef 0.0072(6)
_refine_ls_extinction_expression Fc^*^=kFc[1+0.001xFc^2^\l^3^/sin(2\q)]^-1/4^
_refine_ls_extinction_method 'SHELXL-2018/3 (Sheldrick 2018)'
_refine_ls_goodness_of_fit_ref 1.020
_refine_ls_hydrogen_treatment constr
_refine_ls_matrix_type full
_refine_ls_number_parameters 829
_refine_ls_number_reflns 9117
_refine_ls_number_restraints 2997
_refine_ls_restrained_S_all 0.984
_refine_ls_R_factor_all 0.0776
_refine_ls_R_factor_gt 0.0486
_refine_ls_shift/su_max 0.000
_refine_ls_shift/su_mean 0.000
_refine_ls_structure_factor_coef Fsqd
_refine_ls_weighting_details 'w=1/[\s^2^(Fo^2^)+(0.0486P)^2^+1.2501P] where P=(Fo^2^+2Fc^2^)/3'
_refine_ls_weighting_scheme calc
_refine_ls_wR_factor_gt 0.1075
_refine_ls_wR_factor_ref 0.1218
_reflns_Friedel_coverage 0.000
_reflns_number_gt 6533
_reflns_number_total 9117
_reflns_threshold_expression 'I > 2\s(I)'
_cod_data_source_file jo0c00167_si_003.cif
_cod_data_source_block D19315
_cod_database_code 4038032
_shelx_shelxl_version_number 2018/3
_shelx_space_group_comment
; 
The symmetry employed for this shelxl refinement is uniquely defined 
by the following loop, which should always be used as a source of 
symmetry information in preference to the above space-group names. 
They are only intended as comments. 
;
_shelx_estimated_absorpt_t_min 0.921
_shelx_estimated_absorpt_t_max 0.986

loop_
_space_group_symop_operation_xyz
'x, y, z'
'-x, -y, -z'

loop_
_atom_site_label
_atom_site_type_symbol
_atom_site_fract_x
_atom_site_fract_y
_atom_site_fract_z
_atom_site_U_iso_or_equiv
_atom_site_adp_type
_atom_site_occupancy
_atom_site_site_symmetry_order
_atom_site_calc_flag
_atom_site_refinement_flags_posn
_atom_site_refinement_flags_adp
_atom_site_refinement_flags_occupancy
_atom_site_disorder_assembly
_atom_site_disorder_group
O1 O 0.8832(2) 0.29977(7) 1.00407(8) 0.0359(3) Uani 1 1 d . U . . .
O2 O 1.11302(18) 0.37165(8) 0.96747(8) 0.0363(3) Uani 1 1 d . U . . .
O3 O 0.17277(17) 0.61913(7) 0.87004(7) 0.0273(3) Uani 1 1 d . U . . .
O4 O 0.41614(17) 0.69209(7) 0.85139(7) 0.0266(3) Uani 1 1 d . U . . .
N1 N 0.9391(2) 0.36272(8) 0.97409(8) 0.0251(3) Uani 1 1 d . U . . .
C1 C 0.7881(2) 0.43115(10) 0.94543(9) 0.0211(4) Uani 1 1 d . U . . .
C2 C 0.8453(2) 0.50343(10) 0.92545(9) 0.0211(4) Uani 1 1 d . U . . .
H2 H 0.979418 0.509034 0.928852 0.025 Uiso 1 1 calc R U . . .
C3 C 0.7022(2) 0.56733(10) 0.90038(9) 0.0216(4) Uani 1 1 d . U . . .
H3 H 0.737359 0.617664 0.886682 0.026 Uiso 1 1 calc R U . . .
C4 C 0.5060(2) 0.55803(10) 0.89516(9) 0.0203(4) Uani 1 1 d . U . . .
C5 C 0.4546(3) 0.48453(10) 0.91423(9) 0.0227(4) Uani 1 1 d . U . . .
H5 H 0.321421 0.478546 0.909453 0.027 Uiso 1 1 calc R U . . .
C6 C 0.5960(2) 0.41988(10) 0.94014(9) 0.0226(4) Uani 1 1 d . U . . .
H6 H 0.561768 0.369397 0.953841 0.027 Uiso 1 1 calc R U . . .
C7 C 0.3458(3) 0.62514(10) 0.87079(9) 0.0225(4) Uani 1 1 d . U . . .
C8 C 0.2701(3) 0.76233(10) 0.82674(10) 0.0267(4) Uani 1 1 d . U . . .
H8 H 0.151768 0.757184 0.858858 0.032 Uiso 1 1 calc R U . . .
C9 C 0.2144(3) 0.78121(11) 0.74624(10) 0.0307(4) Uani 1 1 d . U . . .
H9A H 0.071552 0.799474 0.737819 0.037 Uiso 1 1 calc R U . . .
H9AB H 0.248292 0.735108 0.732078 0.037 Uiso 1 1 calc R U . . .
C10 C 0.3345(3) 0.84523(11) 0.70161(11) 0.0347(5) Uani 1 1 d . U . . .
H10A H 0.399974 0.832944 0.660065 0.042 Uiso 1 1 calc R U . . .
H10B H 0.247766 0.895334 0.681647 0.042 Uiso 1 1 calc R U . . .
C11 C 0.4876(3) 0.84885(10) 0.75479(10) 0.0281(4) Uani 1 1 d . U . . .
H11 H 0.601825 0.807546 0.759145 0.034 Uiso 1 1 calc R U . . .
C12 C 0.5615(3) 0.92670(11) 0.73073(11) 0.0338(5) Uani 1 1 d . U . . .
H12A H 0.457869 0.964098 0.741150 0.041 Uiso 1 1 calc R U . . .
H12B H 0.578888 0.944658 0.676728 0.041 Uiso 1 1 calc R U . . .
C13 C 0.7537(3) 0.92893(11) 0.76629(12) 0.0389(5) Uani 1 1 d D U . . .
H13A H 0.864394 0.912892 0.738319 0.047 Uiso 1 1 calc R U . . .
H13B H 0.760070 0.983079 0.761004 0.047 Uiso 1 1 calc R U . . .
C14 C 0.7852(3) 0.87893(12) 0.84743(12) 0.0378(5) Uani 1 1 d D U . . .
H14A H 0.890391 0.897181 0.867461 0.045 Uiso 0.922(4) 1 calc R U P A 1
H14B H 0.833918 0.825359 0.850679 0.045 Uiso 0.922(4) 1 calc R U P A 1
H14C H 0.928957 0.868912 0.857184 0.045 Uiso 0.078(4) 1 calc R U P A 2
H14D H 0.726828 0.910812 0.876236 0.045 Uiso 0.078(4) 1 calc R U P A 2
C15 C 0.6059(3) 0.87727(13) 0.89682(13) 0.0374(6) Uani 0.922(4) 1 d D U P A 1
H15A H 0.520651 0.927876 0.878351 0.045 Uiso 0.922(4) 1 calc R U P A 1
H15B H 0.650170 0.868675 0.947366 0.045 Uiso 0.922(4) 1 calc R U P A 1
C15A C 0.7105(18) 0.8026(8) 0.8795(11) 0.032(5) Uani 0.078(4) 1 d D U P A 2
H15C H 0.787641 0.770159 0.924570 0.039 Uiso 0.078(4) 1 calc R U P A 2
H15D H 0.729348 0.775644 0.843675 0.039 Uiso 0.078(4) 1 calc R U P A 2
C16 C 0.4858(3) 0.81319(12) 0.89898(11) 0.0354(5) Uani 1 1 d D U . . .
H16A H 0.576324 0.763974 0.910801 0.042 Uiso 0.922(4) 1 calc R U P A 1
H16B H 0.389721 0.806930 0.939286 0.042 Uiso 0.922(4) 1 calc R U P A 1
H16C H 0.452119 0.766113 0.938136 0.042 Uiso 0.078(4) 1 calc R U P A 2
H16D H 0.453095 0.857436 0.915968 0.042 Uiso 0.078(4) 1 calc R U P A 2
C17 C 0.3746(3) 0.82802(10) 0.82752(10) 0.0268(4) Uani 1 1 d D U . . .
H17 H 0.269354 0.872777 0.822059 0.032 Uiso 1 1 calc R U . . .
O21 O 0.6750(2) 0.69662(8) 0.67793(9) 0.0419(4) Uani 1 1 d . U . . .
O22 O 0.45140(18) 0.62158(8) 0.70591(7) 0.0325(3) Uani 1 1 d . U . . .
O23 O 1.39771(19) 0.37954(8) 0.80385(8) 0.0384(3) Uani 1 1 d . U . . .
N21 N 0.6235(2) 0.63257(9) 0.70220(8) 0.0272(3) Uani 1 1 d . U . . .
C21 C 0.7774(2) 0.56472(10) 0.72850(9) 0.0226(4) Uani 1 1 d . U . . .
C22 C 0.9695(3) 0.57669(10) 0.73401(9) 0.0245(4) Uani 1 1 d . U . . .
H22 H 1.001695 0.627287 0.721945 0.029 Uiso 1 1 calc R U . . .
C23 C 1.1129(3) 0.51278(10) 0.75758(9) 0.0248(4) Uani 1 1 d . U . . .
H23 H 1.245658 0.519379 0.762120 0.030 Uiso 1 1 calc R U . . .
C24 C 1.0649(3) 0.43892(10) 0.77474(9) 0.0237(4) Uani 1 1 d . U . . .
C25 C 0.8699(3) 0.42866(10) 0.76978(9) 0.0239(4) Uani 1 1 d . U . . .
H25 H 0.836814 0.378115 0.782459 0.029 Uiso 1 1 calc R U . . .
C26 C 0.7239(3) 0.49208(10) 0.74637(9) 0.0233(4) Uani 1 1 d . U . . .
H26 H 0.590490 0.485763 0.742714 0.028 Uiso 1 1 calc R U . . .
C27 C 1.2288(3) 0.37273(11) 0.79730(10) 0.0285(4) Uani 1 1 d . U . . .
O24 O 1.165(3) 0.3046(8) 0.8057(12) 0.034(3) Uani 0.613(3) 1 d D U P B 1
C28 C 1.3083(16) 0.2335(6) 0.8307(6) 0.0332(16) Uani 0.613(3) 1 d D U P B 1
H28 H 1.412967 0.237405 0.862964 0.040 Uiso 0.613(3) 1 calc R U P B 1
C29 C 1.3979(14) 0.2145(6) 0.7639(6) 0.0367(16) Uani 0.613(3) 1 d D U P B 1
H29A H 1.365367 0.258999 0.717674 0.044 Uiso 0.613(3) 1 calc R U P B 1
H29B H 1.542930 0.201622 0.769287 0.044 Uiso 0.613(3) 1 calc R U P B 1
C30 C 1.3066(12) 0.1450(4) 0.7632(5) 0.0372(15) Uani 0.613(3) 1 d D U P B 1
H30A H 1.269765 0.151509 0.712315 0.045 Uiso 0.613(3) 1 calc R U P B 1
H30B H 1.400665 0.096881 0.783526 0.045 Uiso 0.613(3) 1 calc R U P B 1
C31 C 1.1241(13) 0.1420(6) 0.8111(6) 0.0325(14) Uani 0.613(3) 1 d D U P B 1
H31 H 1.014114 0.181272 0.782318 0.039 Uiso 0.613(3) 1 calc R U P B 1
C32 C 1.0558(18) 0.0616(7) 0.8407(9) 0.0474(11) Uani 0.613(3) 1 d D U P B 1
H32A H 1.060668 0.040850 0.800294 0.057 Uiso 0.613(3) 1 calc R U P B 1
H32B H 1.149091 0.026349 0.879772 0.057 Uiso 0.613(3) 1 calc R U P B 1
C33 C 0.8488(17) 0.0622(6) 0.8717(6) 0.065(3) Uani 0.613(3) 1 d D U P B 1
H33A H 0.755647 0.084888 0.829362 0.078 Uiso 0.613(3) 1 calc R U P B 1
H33B H 0.828196 0.007784 0.896295 0.078 Uiso 0.613(3) 1 calc R U P B 1
C34 C 0.7889(19) 0.1029(8) 0.9246(8) 0.0663(11) Uani 0.613(3) 1 d D U P B 1
H34A H 0.694402 0.073677 0.959096 0.080 Uiso 0.613(3) 1 calc R U P B 1
H34B H 0.716085 0.154167 0.896171 0.080 Uiso 0.613(3) 1 calc R U P B 1
C35 C 0.9458(6) 0.1154(2) 0.9704(2) 0.0499(10) Uani 0.613(3) 1 d D U P B 1
H35A H 1.045532 0.068631 0.987618 0.060 Uiso 0.613(3) 1 calc R U P B 1
H35B H 0.884818 0.124220 1.014264 0.060 Uiso 0.613(3) 1 calc R U P B 1
C36 C 1.0455(12) 0.1847(7) 0.9252(6) 0.0445(14) Uani 0.613(3) 1 d D U P B 1
H36A H 1.112945 0.202218 0.959148 0.053 Uiso 0.613(3) 1 calc R U P B 1
H36B H 0.943400 0.227473 0.897522 0.053 Uiso 0.613(3) 1 calc R U P B 1
C37 C 1.1955(13) 0.1671(6) 0.8709(5) 0.0303(16) Uani 0.613(3) 1 d D U P B 1
H37 H 1.295099 0.123625 0.901052 0.036 Uiso 0.613(3) 1 calc R U P B 1
O24A O 1.158(7) 0.3054(19) 0.815(3) 0.030(3) Uani 0.266(3) 1 d D U P B 2
C28A C 1.318(4) 0.2393(15) 0.8411(14) 0.038(4) Uani 0.266(3) 1 d D U P B 2
H28A H 1.411825 0.246143 0.875502 0.046 Uiso 0.266(3) 1 calc R U P B 2
C29A C 1.421(4) 0.2258(15) 0.7739(14) 0.050(5) Uani 0.266(3) 1 d D U P B 2
H29C H 1.391278 0.272220 0.729068 0.060 Uiso 0.266(3) 1 calc R U P B 2
H29D H 1.565784 0.214502 0.782009 0.060 Uiso 0.266(3) 1 calc R U P B 2
C30A C 1.344(3) 0.1580(14) 0.7657(13) 0.055(4) Uani 0.266(3) 1 d D U P B 2
H30C H 1.442617 0.110940 0.783877 0.066 Uiso 0.266(3) 1 calc R U P B 2
H30D H 1.313013 0.168353 0.713403 0.066 Uiso 0.266(3) 1 calc R U P B 2
C31A C 1.159(3) 0.1480(15) 0.8116(14) 0.039(3) Uani 0.266(3) 1 d D U P B 2
H31A H 1.052813 0.189537 0.783178 0.047 Uiso 0.266(3) 1 calc R U P B 2
C32A C 1.074(4) 0.0709(16) 0.835(2) 0.0474(11) Uani 0.266(3) 1 d D U P B 2
H32C H 1.095765 0.049847 0.795157 0.057 Uiso 0.266(3) 1 calc R U P B 2
H32D H 1.149668 0.033838 0.878956 0.057 Uiso 0.266(3) 1 calc R U P B 2
C33A C 0.854(3) 0.0754(13) 0.8541(12) 0.042(3) Uani 0.266(3) 1 d D U P B 2
H33C H 0.778323 0.112073 0.810290 0.050 Uiso 0.266(3) 1 calc R U P B 2
H33D H 0.814366 0.023976 0.863786 0.050 Uiso 0.266(3) 1 calc R U P B 2
C34A C 0.794(5) 0.0994(18) 0.9184(18) 0.0663(11) Uani 0.266(3) 1 d D U P B 2
H34C H 0.861224 0.060838 0.963382 0.080 Uiso 0.266(3) 1 calc R U P B 2
H34D H 0.650737 0.099841 0.925306 0.080 Uiso 0.266(3) 1 calc R U P B 2
C35A C 0.8457(12) 0.1806(5) 0.9092(4) 0.0420(19) Uani 0.266(3) 1 d D U P B 2
H35C H 0.824742 0.215069 0.857179 0.050 Uiso 0.266(3) 1 calc R U P B 2
H35D H 0.756534 0.203193 0.939806 0.050 Uiso 0.266(3) 1 calc R U P B 2
C36A C 1.058(3) 0.1758(19) 0.9319(15) 0.0445(14) Uani 0.266(3) 1 d D U P B 2
H36C H 1.069938 0.222515 0.943173 0.053 Uiso 0.266(3) 1 calc R U P B 2
H36D H 1.086700 0.130829 0.978095 0.053 Uiso 0.266(3) 1 calc R U P B 2
C37A C 1.216(3) 0.1684(15) 0.8768(13) 0.035(3) Uani 0.266(3) 1 d D U P B 2
H37A H 1.319964 0.125967 0.905051 0.041 Uiso 0.266(3) 1 calc R U P B 2
O24B O 1.184(9) 0.3112(17) 0.812(4) 0.034(6) Uani 0.1206(18) 1 d D U P B 3
C28B C 1.339(5) 0.2435(15) 0.8425(12) 0.041(4) Uani 0.1206(18) 1 d D U P B 3
H28B H 1.470445 0.251230 0.819153 0.049 Uiso 0.1206(18) 1 calc R U P B 3
C29B C 1.344(3) 0.2208(10) 0.9264(9) 0.054(4) Uani 0.1206(18) 1 d D U P B 3
H29E H 1.480059 0.200684 0.945747 0.064 Uiso 0.1206(18) 1 calc R U P B 3
H29F H 1.294955 0.266078 0.940463 0.064 Uiso 0.1206(18) 1 calc R U P B 3
C30B C 1.211(3) 0.1586(11) 0.9570(8) 0.063(5) Uani 0.1206(18) 1 d D U P B 3
H30E H 1.121063 0.169690 0.994073 0.076 Uiso 0.1206(18) 1 calc R U P B 3
H30F H 1.290485 0.107260 0.980121 0.076 Uiso 0.1206(18) 1 calc R U P B 3
C31B C 1.094(3) 0.1611(10) 0.8894(9) 0.045(4) Uani 0.1206(18) 1 d D U P B 3
H31B H 0.982598 0.204861 0.876796 0.054 Uiso 0.1206(18) 1 calc R U P B 3
C32B C 1.012(3) 0.0825(10) 0.9034(9) 0.059(4) Uani 0.1206(18) 1 d D U P B 3
H32E H 1.114178 0.039004 0.929761 0.070 Uiso 0.1206(18) 1 calc R U P B 3
H32F H 0.895826 0.080044 0.935469 0.070 Uiso 0.1206(18) 1 calc R U P B 3
C33B C 0.953(3) 0.0728(14) 0.8322(11) 0.0474(11) Uani 0.1206(18) 1 d D U P B 3
H33E H 0.871164 0.030853 0.845546 0.057 Uiso 0.1206(18) 1 calc R U P B 3
H33F H 0.869889 0.120917 0.802243 0.057 Uiso 0.1206(18) 1 calc R U P B 3
C34B C 1.116(3) 0.0553(10) 0.7850(10) 0.052(4) Uani 0.1206(18) 1 d D U P B 3
H34E H 1.067242 0.026370 0.757022 0.062 Uiso 0.1206(18) 1 calc R U P B 3
H34F H 1.224328 0.020493 0.817733 0.062 Uiso 0.1206(18) 1 calc R U P B 3
C35B C 1.202(3) 0.1231(9) 0.7307(9) 0.051(4) Uani 0.1206(18) 1 d D U P B 3
H35E H 1.132499 0.138531 0.682771 0.061 Uiso 0.1206(18) 1 calc R U P B 3
H35F H 1.341963 0.105822 0.723254 0.061 Uiso 0.1206(18) 1 calc R U P B 3
C36B C 1.190(3) 0.1939(9) 0.7531(8) 0.043(4) Uani 0.1206(18) 1 d D U P B 3
H36E H 1.274349 0.229670 0.719883 0.051 Uiso 0.1206(18) 1 calc R U P B 3
H36F H 1.052689 0.220730 0.745265 0.051 Uiso 0.1206(18) 1 calc R U P B 3
C37B C 1.250(3) 0.1782(10) 0.8310(8) 0.042(3) Uani 0.1206(18) 1 d D U P B 3
H37B H 1.354307 0.132059 0.845063 0.050 Uiso 0.1206(18) 1 calc R U P B 3
O41 O -0.22627(19) 0.36711(7) 0.62831(7) 0.0338(3) Uani 1 1 d . U . . .
O42 O 0.0500(2) 0.29585(8) 0.62851(10) 0.0506(4) Uani 1 1 d . U . . .
O43 O 0.53491(18) 0.61391(7) 0.54838(7) 0.0319(3) Uani 1 1 d . U . . .
O44 O 0.23584(18) 0.68635(7) 0.52488(7) 0.0278(3) Uani 1 1 d . U . . .
N41 N -0.0480(2) 0.35825(9) 0.62035(8) 0.0276(4) Uani 1 1 d . U . . .
C41 C 0.0549(2) 0.42593(10) 0.60138(9) 0.0209(4) Uani 1 1 d . U . . .
C42 C -0.0557(2) 0.49809(10) 0.58642(9) 0.0209(4) Uani 1 1 d . U . . .
H42 H -0.195227 0.503685 0.588845 0.025 Uiso 1 1 calc R U . . .
C43 C 0.0415(2) 0.56154(10) 0.56794(9) 0.0210(4) Uani 1 1 d . U . . .
H43 H -0.031613 0.611581 0.556766 0.025 Uiso 1 1 calc R U . . .
C44 C 0.2460(2) 0.55269(10) 0.56556(9) 0.0213(4) Uani 1 1 d . U . . .
C45 C 0.3529(3) 0.47942(10) 0.58100(9) 0.0246(4) Uani 1 1 d . U . . .
H45 H 0.492576 0.473475 0.579299 0.029 Uiso 1 1 calc R U . . .
C46 C 0.2579(3) 0.41521(10) 0.59880(9) 0.0238(4) Uani 1 1 d . U . . .
H46 H 0.330166 0.365162 0.608964 0.029 Uiso 1 1 calc R U . . .
C47 C 0.3575(3) 0.61969(10) 0.54595(9) 0.0239(4) Uani 1 1 d . U . . .
C48 C 0.3265(3) 0.75703(11) 0.50478(11) 0.0315(4) Uani 1 1 d . U . . .
H48 H 0.436657 0.751109 0.539407 0.038 Uiso 1 1 calc R U . . .
C49 C 0.3960(3) 0.77956(11) 0.42501(12) 0.0377(5) Uani 1 1 d . U . . .
H49A H 0.533428 0.790465 0.421643 0.045 Uiso 1 1 calc R U . . .
H49B H 0.389478 0.737328 0.406159 0.045 Uiso 1 1 calc R U . . .
C50 C 0.2569(4) 0.85199(13) 0.38067(13) 0.0547(7) Uani 1 1 d . U . . .
H50A H 0.222348 0.849646 0.332618 0.066 Uiso 1 1 calc R U . . .
H50B H 0.318609 0.898928 0.371852 0.066 Uiso 1 1 calc R U . . .
C51 C 0.0737(3) 0.85234(11) 0.42830(11) 0.0398(5) Uani 1 1 d D U . . .
H51 H -0.017646 0.818221 0.421844 0.048 Uiso 0.635(6) 1 calc R U P C 1
H51A H 0.008243 0.809285 0.425232 0.048 Uiso 0.365(6) 1 calc R U P C 2
C52 C -0.0322(10) 0.9347(3) 0.4137(4) 0.059(2) Uani 0.635(6) 1 d D U P C 1
H52A H 0.048425 0.961015 0.435550 0.071 Uiso 0.635(6) 1 calc R U P C 1
H52B H -0.037759 0.962819 0.359815 0.071 Uiso 0.635(6) 1 calc R U P C 1
C53 C -0.2401(13) 0.9414(6) 0.4431(4) 0.054(3) Uani 0.635(6) 1 d D U P C 1
H53A H -0.274174 0.993917 0.444977 0.064 Uiso 0.635(6) 1 calc R U P C 1
H53B H -0.330898 0.937118 0.406881 0.064 Uiso 0.635(6) 1 calc R U P C 1
C54 C -0.2814(5) 0.8840(2) 0.51812(18) 0.0377(11) Uani 0.635(6) 1 d D U P C 1
H54A H -0.310033 0.836809 0.510968 0.045 Uiso 0.635(6) 1 calc R U P C 1
H54B H -0.402949 0.906165 0.536703 0.045 Uiso 0.635(6) 1 calc R U P C 1
C55 C -0.1235(17) 0.8595(7) 0.5782(4) 0.0331(18) Uani 0.635(6) 1 d D U P C 1
H55A H -0.058865 0.904596 0.574545 0.040 Uiso 0.635(6) 1 calc R U P C 1
H55B H -0.186226 0.842044 0.626994 0.040 Uiso 0.635(6) 1 calc R U P C 1
C56 C 0.0318(15) 0.7948(5) 0.5725(5) 0.0335(18) Uani 0.635(6) 1 d D U P C 1
H56A H 0.114936 0.773937 0.617702 0.040 Uiso 0.635(6) 1 calc R U P C 1
H56B H -0.034776 0.752584 0.569507 0.040 Uiso 0.635(6) 1 calc R U P C 1
C52A C -0.0842(18) 0.9238(7) 0.4000(6) 0.050(3) Uani 0.365(6) 1 d D U P C 2
H52C H -0.022167 0.970025 0.394261 0.060 Uiso 0.365(6) 1 calc R U P C 2
H52D H -0.128450 0.928632 0.350450 0.060 Uiso 0.365(6) 1 calc R U P C 2
C53A C -0.264(2) 0.9246(11) 0.4475(7) 0.045(3) Uani 0.365(6) 1 d D U P C 2
H53C H -0.366481 0.966381 0.418720 0.054 Uiso 0.365(6) 1 calc R U P C 2
H53D H -0.315661 0.875108 0.458999 0.054 Uiso 0.365(6) 1 calc R U P C 2
C54A C -0.2279(11) 0.9359(4) 0.5188(3) 0.051(2) Uani 0.365(6) 1 d D U P C 2
H54C H -0.357175 0.952187 0.537113 0.062 Uiso 0.365(6) 1 calc R U P C 2
H54D H -0.151050 0.979329 0.507501 0.062 Uiso 0.365(6) 1 calc R U P C 2
C55A C -0.122(3) 0.8680(13) 0.5818(8) 0.042(4) Uani 0.365(6) 1 d D U P C 2
H55C H -0.032464 0.888881 0.606184 0.050 Uiso 0.365(6) 1 calc R U P C 2
H55D H -0.222283 0.846569 0.618281 0.050 Uiso 0.365(6) 1 calc R U P C 2
C56A C -0.003(3) 0.8016(10) 0.5649(9) 0.035(3) Uani 0.365(6) 1 d D U P C 2
H56C H -0.095349 0.775025 0.548330 0.042 Uiso 0.365(6) 1 calc R U P C 2
H56D H 0.059313 0.764389 0.611470 0.042 Uiso 0.365(6) 1 calc R U P C 2
C57 C 0.1623(3) 0.82113(11) 0.50606(11) 0.0340(5) Uani 1 1 d D U . . .
H57 H 0.227962 0.863105 0.511458 0.041 Uiso 0.635(6) 1 calc R U P C 1
H57A H 0.225617 0.863024 0.512753 0.041 Uiso 0.365(6) 1 calc R U P C 2

loop_
_atom_site_aniso_label
_atom_site_aniso_U_11
_atom_site_aniso_U_22
_atom_site_aniso_U_33
_atom_site_aniso_U_23
_atom_site_aniso_U_13
_atom_site_aniso_U_12
O1 0.0337(8) 0.0247(7) 0.0464(8) -0.0092(6) 0.0026(6) -0.0047(6)
O2 0.0188(7) 0.0356(8) 0.0480(9) -0.0076(7) -0.0007(6) -0.0017(6)
O3 0.0181(7) 0.0301(7) 0.0330(7) -0.0098(6) 0.0002(5) -0.0047(5)
O4 0.0184(6) 0.0231(6) 0.0339(7) -0.0052(5) 0.0008(5) -0.0023(5)
N1 0.0243(8) 0.0261(8) 0.0246(8) -0.0089(7) 0.0010(6) -0.0025(7)
C1 0.0197(9) 0.0256(9) 0.0175(8) -0.0079(7) 0.0017(7) -0.0021(7)
C2 0.0163(8) 0.0293(9) 0.0188(9) -0.0090(7) 0.0025(7) -0.0061(7)
C3 0.0216(9) 0.0263(9) 0.0177(9) -0.0078(7) 0.0037(7) -0.0069(7)
C4 0.0185(8) 0.0267(9) 0.0156(8) -0.0070(7) 0.0025(7) -0.0046(7)
C5 0.0186(9) 0.0297(9) 0.0203(9) -0.0084(7) 0.0026(7) -0.0069(7)
C6 0.0223(9) 0.0255(9) 0.0207(9) -0.0080(7) 0.0035(7) -0.0072(7)
C7 0.0215(9) 0.0267(9) 0.0194(9) -0.0076(7) 0.0022(7) -0.0061(7)
C8 0.0179(9) 0.0243(9) 0.0344(10) -0.0084(8) 0.0010(7) 0.0022(7)
C9 0.0273(10) 0.0279(10) 0.0340(11) -0.0096(8) -0.0033(8) 0.0025(8)
C10 0.0367(11) 0.0306(10) 0.0318(11) -0.0061(9) -0.0016(9) -0.0014(9)
C11 0.0263(10) 0.0227(9) 0.0309(10) -0.0059(8) 0.0034(8) 0.0002(7)
C12 0.0321(11) 0.0256(10) 0.0392(11) -0.0071(9) 0.0057(9) -0.0024(8)
C13 0.0330(11) 0.0279(10) 0.0520(13) -0.0095(9) 0.0081(10) -0.0068(9)
C14 0.0308(11) 0.0347(11) 0.0517(13) -0.0187(10) 0.0012(9) -0.0075(9)
C15 0.0352(13) 0.0379(13) 0.0445(14) -0.0203(11) 0.0017(10) -0.0078(10)
C15A 0.030(7) 0.033(8) 0.036(11) -0.011(8) -0.007(7) -0.008(7)
C16 0.0329(11) 0.0397(11) 0.0336(11) -0.0116(9) 0.0028(9) -0.0096(9)
C17 0.0223(9) 0.0233(9) 0.0326(10) -0.0092(8) 0.0027(8) 0.0010(7)
O21 0.0330(8) 0.0270(8) 0.0619(10) -0.0108(7) 0.0047(7) -0.0057(6)
O22 0.0195(7) 0.0383(8) 0.0401(8) -0.0152(6) 0.0035(6) -0.0031(6)
O23 0.0234(7) 0.0387(8) 0.0476(9) -0.0087(7) -0.0030(6) -0.0030(6)
N21 0.0236(8) 0.0300(9) 0.0296(8) -0.0131(7) 0.0058(6) -0.0038(7)
C21 0.0211(9) 0.0296(9) 0.0193(9) -0.0122(7) 0.0051(7) -0.0029(7)
C22 0.0254(9) 0.0277(9) 0.0236(9) -0.0115(8) 0.0060(7) -0.0089(8)
C23 0.0200(9) 0.0344(10) 0.0227(9) -0.0120(8) 0.0034(7) -0.0077(8)
C24 0.0232(9) 0.0312(10) 0.0171(8) -0.0088(7) 0.0015(7) -0.0050(7)
C25 0.0256(9) 0.0286(9) 0.0202(9) -0.0107(8) 0.0038(7) -0.0078(8)
C26 0.0196(9) 0.0314(10) 0.0227(9) -0.0133(8) 0.0035(7) -0.0071(7)
C27 0.0253(10) 0.0335(11) 0.0259(10) -0.0090(8) -0.0005(8) -0.0053(8)
O24 0.027(4) 0.022(2) 0.051(7) -0.010(3) -0.007(4) -0.002(2)
C28 0.025(3) 0.026(3) 0.046(4) -0.011(2) -0.016(2) 0.0006(19)
C29 0.029(3) 0.027(3) 0.051(3) -0.010(2) 0.001(2) -0.005(2)
C30 0.040(3) 0.027(2) 0.047(3) -0.014(2) 0.001(2) -0.009(2)
C31 0.030(3) 0.033(3) 0.037(3) -0.016(2) -0.004(2) -0.006(2)
C32 0.051(3) 0.038(3) 0.064(3) -0.028(3) 0.007(2) -0.0152(19)
C33 0.061(4) 0.045(4) 0.100(7) -0.034(4) 0.022(4) -0.021(3)
C34 0.048(2) 0.079(2) 0.073(3) -0.030(2) 0.0051(18) -0.0059(17)
C35 0.049(2) 0.046(2) 0.044(2) -0.0072(17) 0.0041(17) 0.0043(17)
C36 0.058(2) 0.034(3) 0.038(2) -0.012(2) 0.0004(16) 0.0031(18)
C37 0.031(3) 0.022(2) 0.035(3) -0.008(2) -0.006(2) 0.001(2)
O24A 0.030(8) 0.030(5) 0.030(6) -0.009(5) -0.010(5) -0.003(4)
C28A 0.037(7) 0.030(6) 0.043(7) -0.010(5) -0.009(6) 0.002(4)
C29A 0.050(8) 0.033(7) 0.059(8) -0.008(6) 0.008(7) -0.002(5)
C30A 0.055(8) 0.073(10) 0.050(6) -0.037(6) 0.005(6) -0.012(6)
C31A 0.047(8) 0.027(5) 0.048(6) -0.021(5) -0.013(6) 0.000(5)
C32A 0.051(3) 0.038(3) 0.064(3) -0.028(3) 0.007(2) -0.0152(19)
C33A 0.048(6) 0.038(7) 0.050(6) -0.021(5) -0.001(5) -0.022(5)
C34A 0.048(2) 0.079(2) 0.073(3) -0.030(2) 0.0051(18) -0.0059(17)
C35A 0.053(4) 0.041(4) 0.036(4) -0.021(4) 0.001(4) 0.000(4)
C36A 0.058(2) 0.034(3) 0.038(2) -0.012(2) 0.0004(16) 0.0031(18)
C37A 0.035(6) 0.044(6) 0.033(6) -0.022(5) -0.010(4) -0.007(5)
O24B 0.022(9) 0.031(5) 0.045(13) -0.010(7) -0.008(9) -0.002(5)
C28B 0.046(9) 0.025(7) 0.048(7) -0.011(6) -0.013(7) 0.004(6)
C29B 0.077(11) 0.036(8) 0.052(8) -0.022(6) -0.019(7) 0.002(7)
C30B 0.082(11) 0.051(9) 0.050(7) -0.009(7) -0.015(8) -0.005(8)
C31B 0.068(9) 0.032(7) 0.041(7) -0.020(6) 0.006(6) -0.009(7)
C32B 0.070(9) 0.054(8) 0.060(7) -0.027(7) 0.012(7) -0.021(7)
C33B 0.051(3) 0.038(3) 0.064(3) -0.028(3) 0.007(2) -0.0152(19)
C34B 0.060(10) 0.058(8) 0.056(9) -0.040(7) 0.006(7) -0.020(7)
C35B 0.058(10) 0.046(8) 0.058(9) -0.028(7) -0.005(7) -0.011(7)
C36B 0.042(9) 0.045(8) 0.053(7) -0.032(7) 0.007(7) -0.011(7)
C37B 0.046(8) 0.028(6) 0.049(6) -0.010(6) -0.007(6) -0.005(6)
O41 0.0248(7) 0.0352(8) 0.0442(8) -0.0155(6) 0.0026(6) -0.0101(6)
O42 0.0361(8) 0.0264(8) 0.0900(13) -0.0228(8) -0.0020(8) -0.0006(7)
O43 0.0199(7) 0.0368(8) 0.0433(8) -0.0184(6) 0.0045(6) -0.0078(6)
O44 0.0242(7) 0.0232(6) 0.0370(7) -0.0109(6) 0.0011(6) -0.0063(5)
N41 0.0263(9) 0.0267(8) 0.0313(9) -0.0117(7) -0.0019(7) -0.0039(7)
C41 0.0231(9) 0.0243(9) 0.0176(8) -0.0093(7) 0.0009(7) -0.0051(7)
C42 0.0174(8) 0.0286(9) 0.0190(9) -0.0115(7) 0.0005(7) -0.0023(7)
C43 0.0217(9) 0.0235(9) 0.0195(9) -0.0104(7) 0.0014(7) -0.0018(7)
C44 0.0199(9) 0.0263(9) 0.0193(9) -0.0103(7) 0.0018(7) -0.0033(7)
C45 0.0176(9) 0.0299(10) 0.0258(9) -0.0107(8) 0.0025(7) -0.0008(7)
C46 0.0231(9) 0.0232(9) 0.0238(9) -0.0081(7) -0.0009(7) 0.0003(7)
C47 0.0211(9) 0.0294(10) 0.0239(9) -0.0128(8) 0.0031(7) -0.0045(7)
C48 0.0293(10) 0.0276(10) 0.0426(11) -0.0151(9) 0.0041(8) -0.0139(8)
C49 0.0359(12) 0.0322(11) 0.0480(13) -0.0160(10) 0.0130(10) -0.0121(9)
C50 0.0704(17) 0.0307(12) 0.0497(14) -0.0035(10) 0.0265(12) -0.0003(11)
C51 0.0505(13) 0.0244(10) 0.0351(11) -0.0038(9) 0.0092(10) 0.0039(9)
C52 0.067(4) 0.024(2) 0.059(5) 0.009(2) 0.032(3) 0.010(2)
C53 0.054(4) 0.039(4) 0.045(3) 0.004(2) 0.009(3) 0.015(3)
C54 0.0262(17) 0.040(2) 0.041(2) -0.0093(17) 0.0025(14) -0.0023(15)
C55 0.039(4) 0.034(4) 0.031(3) -0.014(2) 0.003(2) -0.010(3)
C56 0.042(3) 0.027(3) 0.034(3) -0.016(2) 0.000(2) 0.001(2)
C52A 0.087(7) 0.035(5) 0.025(4) -0.014(3) -0.009(4) 0.010(4)
C53A 0.042(5) 0.034(6) 0.055(6) -0.014(5) -0.026(4) 0.010(4)
C54A 0.062(4) 0.045(4) 0.041(4) -0.019(3) -0.005(3) 0.021(4)
C55A 0.036(7) 0.029(6) 0.059(7) -0.021(4) -0.003(5) 0.014(6)
C56A 0.041(6) 0.033(5) 0.025(5) -0.006(4) 0.006(4) 0.003(4)
C57 0.0389(11) 0.0255(10) 0.0456(12) -0.0193(9) 0.0089(9) -0.0144(8)

loop_
_atom_type_symbol
_atom_type_description
_atom_type_scat_dispersion_real
_atom_type_scat_dispersion_imag
_atom_type_scat_source
C C 0.0033 0.0016 'International Tables Vol C Tables 4.2.6.8 and 6.1.1.4'
H H 0.0000 0.0000 'International Tables Vol C Tables 4.2.6.8 and 6.1.1.4'
N N 0.0061 0.0033 'International Tables Vol C Tables 4.2.6.8 and 6.1.1.4'
O O 0.0106 0.0060 'International Tables Vol C Tables 4.2.6.8 and 6.1.1.4'

loop_
_geom_angle_atom_site_label_1
_geom_angle_atom_site_label_2
_geom_angle_atom_site_label_3
_geom_angle
_geom_angle_site_symmetry_1
_geom_angle_site_symmetry_3
_geom_angle_publ_flag
C7 O4 C8 116.31(13) . . ?
O2 N1 O1 123.54(15) . . ?
O2 N1 C1 118.54(15) . . ?
O1 N1 C1 117.91(14) . . ?
C6 C1 C2 123.16(16) . . ?
C6 C1 N1 118.29(15) . . ?
C2 C1 N1 118.55(15) . . ?
C1 C2 C3 118.24(16) . . ?
C1 C2 H2 120.9 . . ?
C3 C2 H2 120.9 . . ?
C2 C3 C4 120.11(16) . . ?
C2 C3 H3 119.9 . . ?
C4 C3 H3 119.9 . . ?
C5 C4 C3 120.06(16) . . ?
C5 C4 C7 117.95(15) . . ?
C3 C4 C7 121.98(16) . . ?
C6 C5 C4 120.52(16) . . ?
C6 C5 H5 119.7 . . ?
C4 C5 H5 119.7 . . ?
C1 C6 C5 117.89(16) . . ?
C1 C6 H6 121.1 . . ?
C5 C6 H6 121.1 . . ?
O3 C7 O4 124.43(16) . . ?
O3 C7 C4 123.82(16) . . ?
O4 C7 C4 111.74(14) . . ?
O4 C8 C17 106.42(14) . . ?
O4 C8 C9 109.44(14) . . ?
C17 C8 C9 105.56(15) . . ?
O4 C8 H8 111.7 . . ?
C17 C8 H8 111.7 . . ?
C9 C8 H8 111.7 . . ?
C8 C9 C10 105.47(15) . . ?
C8 C9 H9A 110.6 . . ?
C10 C9 H9A 110.6 . . ?
C8 C9 H9AB 110.6 . . ?
C10 C9 H9AB 110.6 . . ?
H9A C9 H9AB 108.8 . . ?
C11 C10 C9 106.43(15) . . ?
C11 C10 H10A 110.4 . . ?
C9 C10 H10A 110.4 . . ?
C11 C10 H10B 110.4 . . ?
C9 C10 H10B 110.4 . . ?
H10A C10 H10B 108.6 . . ?
C12 C11 C10 112.96(15) . . ?
C12 C11 C17 114.78(16) . . ?
C10 C11 C17 101.48(15) . . ?
C12 C11 H11 109.1 . . ?
C10 C11 H11 109.1 . . ?
C17 C11 H11 109.1 . . ?
C11 C12 C13 116.51(16) . . ?
C11 C12 H12A 108.2 . . ?
C13 C12 H12A 108.2 . . ?
C11 C12 H12B 108.2 . . ?
C13 C12 H12B 108.2 . . ?
H12A C12 H12B 107.3 . . ?
C14 C13 C12 116.40(17) . . ?
C14 C13 H13A 108.2 . . ?
C12 C13 H13A 108.2 . . ?
C14 C13 H13B 108.2 . . ?
C12 C13 H13B 108.2 . . ?
H13A C13 H13B 107.3 . . ?
C15A C14 C13 121.6(8) . . ?
C13 C14 C15 116.50(18) . . ?
C13 C14 H14A 108.2 . . ?
C15 C14 H14A 108.2 . . ?
C13 C14 H14B 108.2 . . ?
C15 C14 H14B 108.2 . . ?
H14A C14 H14B 107.3 . . ?
C15A C14 H14C 106.9 . . ?
C13 C14 H14C 106.9 . . ?
C15A C14 H14D 106.9 . . ?
C13 C14 H14D 106.9 . . ?
H14C C14 H14D 106.7 . . ?
C14 C15 C16 111.75(17) . . ?
C14 C15 H15A 109.3 . . ?
C16 C15 H15A 109.3 . . ?
C14 C15 H15B 109.3 . . ?
C16 C15 H15B 109.3 . . ?
H15A C15 H15B 107.9 . . ?
C14 C15A C16 111.4(10) . . ?
C14 C15A H15C 109.3 . . ?
C16 C15A H15C 109.3 . . ?
C14 C15A H15D 109.3 . . ?
C16 C15A H15D 109.3 . . ?
H15C C15A H15D 108.0 . . ?
C17 C16 C15 114.60(17) . . ?
C17 C16 C15A 105.3(8) . . ?
C17 C16 H16A 108.6 . . ?
C15 C16 H16A 108.6 . . ?
C17 C16 H16B 108.6 . . ?
C15 C16 H16B 108.6 . . ?
H16A C16 H16B 107.6 . . ?
C17 C16 H16C 110.7 . . ?
C15A C16 H16C 110.7 . . ?
C17 C16 H16D 110.7 . . ?
C15A C16 H16D 110.7 . . ?
H16C C16 H16D 108.8 . . ?
C8 C17 C16 115.07(15) . . ?
C8 C17 C11 103.46(15) . . ?
C16 C17 C11 118.87(16) . . ?
C8 C17 H17 106.2 . . ?
C16 C17 H17 106.2 . . ?
C11 C17 H17 106.2 . . ?
O21 N21 O22 123.73(15) . . ?
O21 N21 C21 118.15(15) . . ?
O22 N21 C21 118.12(15) . . ?
C26 C21 C22 122.87(16) . . ?
C26 C21 N21 118.64(15) . . ?
C22 C21 N21 118.49(16) . . ?
C23 C22 C21 117.96(17) . . ?
C23 C22 H22 121.0 . . ?
C21 C22 H22 121.0 . . ?
C22 C23 C24 120.71(17) . . ?
C22 C23 H23 119.6 . . ?
C24 C23 H23 119.6 . . ?
C23 C24 C25 119.98(16) . . ?
C23 C24 C27 117.72(16) . . ?
C25 C24 C27 122.30(17) . . ?
C26 C25 C24 120.12(17) . . ?
C26 C25 H25 119.9 . . ?
C24 C25 H25 119.9 . . ?
C21 C26 C25 118.33(16) . . ?
C21 C26 H26 120.8 . . ?
C25 C26 H26 120.8 . . ?
O24B C27 O23 120(2) . . ?
O23 C27 O24A 125.4(17) . . ?
O23 C27 O24 124.3(7) . . ?
O24B C27 C24 116(2) . . ?
O23 C27 C24 123.84(18) . . ?
O24A C27 C24 110.6(17) . . ?
O24 C27 C24 111.8(8) . . ?
C27 O24 C28 118.2(15) . . ?
O24 C28 C37 107.7(8) . . ?
O24 C28 C29 110.3(8) . . ?
C37 C28 C29 104.5(5) . . ?
O24 C28 H28 111.4 . . ?
C37 C28 H28 111.4 . . ?
C29 C28 H28 111.4 . . ?
C30 C29 C28 105.8(5) . . ?
C30 C29 H29A 110.6 . . ?
C28 C29 H29A 110.6 . . ?
C30 C29 H29B 110.6 . . ?
C28 C29 H29B 110.6 . . ?
H29A C29 H29B 108.7 . . ?
C31 C30 C29 105.9(5) . . ?
C31 C30 H30A 110.6 . . ?
C29 C30 H30A 110.6 . . ?
C31 C30 H30B 110.6 . . ?
C29 C30 H30B 110.6 . . ?
H30A C30 H30B 108.7 . . ?
C37 C31 C30 101.0(5) . . ?
C37 C31 C32 113.7(7) . . ?
C30 C31 C32 113.4(7) . . ?
C37 C31 H31 109.5 . . ?
C30 C31 H31 109.5 . . ?
C32 C31 H31 109.5 . . ?
C33 C32 C31 113.8(7) . . ?
C33 C32 H32A 108.8 . . ?
C31 C32 H32A 108.8 . . ?
C33 C32 H32B 108.8 . . ?
C31 C32 H32B 108.8 . . ?
H32A C32 H32B 107.7 . . ?
C34 C33 C32 120.5(8) . . ?
C34 C33 H33A 107.2 . . ?
C32 C33 H33A 107.2 . . ?
C34 C33 H33B 107.2 . . ?
C32 C33 H33B 107.2 . . ?
H33A C33 H33B 106.8 . . ?
C33 C34 C35 119.3(9) . . ?
C33 C34 H34A 107.5 . . ?
C35 C34 H34A 107.5 . . ?
C33 C34 H34B 107.5 . . ?
C35 C34 H34B 107.5 . . ?
H34A C34 H34B 107.0 . . ?
C34 C35 C36 110.6(7) . . ?
C34 C35 H35A 109.5 . . ?
C36 C35 H35A 109.5 . . ?
C34 C35 H35B 109.5 . . ?
C36 C35 H35B 109.5 . . ?
H35A C35 H35B 108.1 . . ?
C35 C36 C37 113.2(8) . . ?
C35 C36 H36A 108.9 . . ?
C37 C36 H36A 108.9 . . ?
C35 C36 H36B 108.9 . . ?
C37 C36 H36B 108.9 . . ?
H36A C36 H36B 107.8 . . ?
C28 C37 C31 105.1(5) . . ?
C28 C37 C36 113.4(7) . . ?
C31 C37 C36 118.6(7) . . ?
C28 C37 H37 106.3 . . ?
C31 C37 H37 106.3 . . ?
C36 C37 H37 106.3 . . ?
C27 O24A C28A 111(3) . . ?
O24A C28A C37A 105.7(18) . . ?
O24A C28A C29A 109(2) . . ?
C37A C28A C29A 104.1(11) . . ?
O24A C28A H28A 112.5 . . ?
C37A C28A H28A 112.5 . . ?
C29A C28A H28A 112.5 . . ?
C30A C29A C28A 106.6(11) . . ?
C30A C29A H29C 110.4 . . ?
C28A C29A H29C 110.4 . . ?
C30A C29A H29D 110.4 . . ?
C28A C29A H29D 110.4 . . ?
H29C C29A H29D 108.6 . . ?
C29A C30A C31A 105.8(11) . . ?
C29A C30A H30C 110.6 . . ?
C31A C30A H30C 110.6 . . ?
C29A C30A H30D 110.6 . . ?
C31A C30A H30D 110.6 . . ?
H30C C30A H30D 108.7 . . ?
C30A C31A C37A 101.6(12) . . ?
C30A C31A C32A 120.2(16) . . ?
C37A C31A C32A 113.0(17) . . ?
C30A C31A H31A 107.1 . . ?
C37A C31A H31A 107.1 . . ?
C32A C31A H31A 107.1 . . ?
C33A C32A C31A 115.8(16) . . ?
C33A C32A H32C 108.3 . . ?
C31A C32A H32C 108.3 . . ?
C33A C32A H32D 108.3 . . ?
C31A C32A H32D 108.3 . . ?
H32C C32A H32D 107.4 . . ?
C34A C33A C32A 116.3(17) . . ?
C34A C33A H33C 108.2 . . ?
C32A C33A H33C 108.2 . . ?
C34A C33A H33D 108.2 . . ?
C32A C33A H33D 108.2 . . ?
H33C C33A H33D 107.4 . . ?
C33A C34A C35A 113.2(18) . . ?
C33A C34A H34C 108.9 . . ?
C35A C34A H34C 108.9 . . ?
C33A C34A H34D 108.9 . . ?
C35A C34A H34D 108.9 . . ?
H34C C34A H34D 107.8 . . ?
C36A C35A C34A 111.3(17) . . ?
C36A C35A H35C 109.4 . . ?
C34A C35A H35C 109.4 . . ?
C36A C35A H35D 109.4 . . ?
C34A C35A H35D 109.4 . . ?
H35C C35A H35D 108.0 . . ?
C37A C36A C35A 116.9(16) . . ?
C37A C36A H36C 108.1 . . ?
C35A C36A H36C 108.1 . . ?
C37A C36A H36D 108.1 . . ?
C35A C36A H36D 108.1 . . ?
H36C C36A H36D 107.3 . . ?
C36A C37A C28A 115.3(16) . . ?
C36A C37A C31A 118.5(15) . . ?
C28A C37A C31A 103.6(12) . . ?
C36A C37A H37A 106.2 . . ?
C28A C37A H37A 106.2 . . ?
C31A C37A H37A 106.2 . . ?
C27 O24B C28B 118(4) . . ?
O24B C28B C37B 102.7(19) . . ?
O24B C28B C29B 108(3) . . ?
C37B C28B C29B 103.5(12) . . ?
O24B C28B H28B 113.7 . . ?
C37B C28B H28B 113.7 . . ?
C29B C28B H28B 113.7 . . ?
C30B C29B C28B 106.5(11) . . ?
C30B C29B H29E 110.4 . . ?
C28B C29B H29E 110.4 . . ?
C30B C29B H29F 110.4 . . ?
C28B C29B H29F 110.4 . . ?
H29E C29B H29F 108.6 . . ?
C29B C30B C31B 105.1(10) . . ?
C29B C30B H30E 110.7 . . ?
C31B C30B H30E 110.7 . . ?
C29B C30B H30F 110.7 . . ?
C31B C30B H30F 110.7 . . ?
H30E C30B H30F 108.8 . . ?
C37B C31B C30B 100.3(12) . . ?
C37B C31B C32B 114.2(14) . . ?
C30B C31B C32B 111.8(13) . . ?
C37B C31B H31B 110.1 . . ?
C30B C31B H31B 110.1 . . ?
C32B C31B H31B 110.1 . . ?
C33B C32B C31B 113.1(13) . . ?
C33B C32B H32E 109.0 . . ?
C31B C32B H32E 109.0 . . ?
C33B C32B H32F 109.0 . . ?
C31B C32B H32F 109.0 . . ?
H32E C32B H32F 107.8 . . ?
C34B C33B C32B 117.1(16) . . ?
C34B C33B H33E 108.0 . . ?
C32B C33B H33E 108.0 . . ?
C34B C33B H33F 108.0 . . ?
C32B C33B H33F 108.0 . . ?
H33E C33B H33F 107.3 . . ?
C33B C34B C35B 117.2(14) . . ?
C33B C34B H34E 108.0 . . ?
C35B C34B H34E 108.0 . . ?
C33B C34B H34F 108.0 . . ?
C35B C34B H34F 108.0 . . ?
H34E C34B H34F 107.2 . . ?
C34B C35B C36B 115.3(12) . . ?
C34B C35B H35E 108.5 . . ?
C36B C35B H35E 108.5 . . ?
C34B C35B H35F 108.5 . . ?
C36B C35B H35F 108.5 . . ?
H35E C35B H35F 107.5 . . ?
C37B C36B C35B 115.7(14) . . ?
C37B C36B H36E 108.4 . . ?
C35B C36B H36E 108.4 . . ?
C37B C36B H36F 108.4 . . ?
C35B C36B H36F 108.4 . . ?
H36E C36B H36F 107.4 . . ?
C36B C37B C31B 117.9(14) . . ?
C36B C37B C28B 114.5(13) . . ?
C31B C37B C28B 103.3(12) . . ?
C36B C37B H37B 106.8 . . ?
C31B C37B H37B 106.8 . . ?
C28B C37B H37B 106.8 . . ?
C47 O44 C48 116.76(14) . . ?
O42 N41 O41 123.51(16) . . ?
O42 N41 C41 118.03(15) . . ?
O41 N41 C41 118.44(14) . . ?
C46 C41 C42 122.61(16) . . ?
C46 C41 N41 118.67(15) . . ?
C42 C41 N41 118.72(15) . . ?
C43 C42 C41 118.50(16) . . ?
C43 C42 H42 120.8 . . ?
C41 C42 H42 120.8 . . ?
C42 C43 C44 120.37(16) . . ?
C42 C43 H43 119.8 . . ?
C44 C43 H43 119.8 . . ?
C43 C44 C45 119.75(16) . . ?
C43 C44 C47 122.24(15) . . ?
C45 C44 C47 118.01(15) . . ?
C46 C45 C44 120.69(16) . . ?
C46 C45 H45 119.7 . . ?
C44 C45 H45 119.7 . . ?
C41 C46 C45 118.07(16) . . ?
C41 C46 H46 121.0 . . ?
C45 C46 H46 121.0 . . ?
O43 C47 O44 124.72(16) . . ?
O43 C47 C44 124.15(16) . . ?
O44 C47 C44 111.13(14) . . ?
O44 C48 C57 106.36(14) . . ?
O44 C48 C49 109.79(15) . . ?
C57 C48 C49 106.00(16) . . ?
O44 C48 H48 111.5 . . ?
C57 C48 H48 111.5 . . ?
C49 C48 H48 111.5 . . ?
C50 C49 C48 106.18(16) . . ?
C50 C49 H49A 110.5 . . ?
C48 C49 H49A 110.5 . . ?
C50 C49 H49B 110.5 . . ?
C48 C49 H49B 110.5 . . ?
H49A C49 H49B 108.7 . . ?
C49 C50 C51 105.09(17) . . ?
C49 C50 H50A 110.7 . . ?
C51 C50 H50A 110.7 . . ?
C49 C50 H50B 110.7 . . ?
C51 C50 H50B 110.7 . . ?
H50A C50 H50B 108.8 . . ?
C57 C51 C50 102.25(18) . . ?
C57 C51 C52 108.2(3) . . ?
C50 C51 C52 111.6(3) . . ?
C57 C51 C52A 123.7(4) . . ?
C50 C51 C52A 116.2(5) . . ?
C57 C51 H51 111.5 . . ?
C50 C51 H51 111.5 . . ?
C52 C51 H51 111.5 . . ?
C57 C51 H51A 104.2 . . ?
C50 C51 H51A 104.2 . . ?
C52A C51 H51A 104.2 . . ?
C53 C52 C51 116.2(6) . . ?
C53 C52 H52A 108.2 . . ?
C51 C52 H52A 108.2 . . ?
C53 C52 H52B 108.2 . . ?
C51 C52 H52B 108.2 . . ?
H52A C52 H52B 107.4 . . ?
C54 C53 C52 118.0(6) . . ?
C54 C53 H53A 107.8 . . ?
C52 C53 H53A 107.8 . . ?
C54 C53 H53B 107.8 . . ?
C52 C53 H53B 107.8 . . ?
H53A C53 H53B 107.2 . . ?
C53 C54 C55 118.4(7) . . ?
C53 C54 H54A 107.7 . . ?
C55 C54 H54A 107.7 . . ?
C53 C54 H54B 107.7 . . ?
C55 C54 H54B 107.7 . . ?
H54A C54 H54B 107.1 . . ?
C56 C55 C54 112.1(8) . . ?
C56 C55 H55A 109.2 . . ?
C54 C55 H55A 109.2 . . ?
C56 C55 H55B 109.2 . . ?
C54 C55 H55B 109.2 . . ?
H55A C55 H55B 107.9 . . ?
C57 C56 C55 112.9(7) . . ?
C57 C56 H56A 109.0 . . ?
C55 C56 H56A 109.0 . . ?
C57 C56 H56B 109.0 . . ?
C55 C56 H56B 109.0 . . ?
H56A C56 H56B 107.8 . . ?
C53A C52A C51 116.1(10) . . ?
C53A C52A H52C 108.3 . . ?
C51 C52A H52C 108.3 . . ?
C53A C52A H52D 108.3 . . ?
C51 C52A H52D 108.3 . . ?
H52C C52A H52D 107.4 . . ?
C54A C53A C52A 114.8(11) . . ?
C54A C53A H53C 108.6 . . ?
C52A C53A H53C 108.6 . . ?
C54A C53A H53D 108.6 . . ?
C52A C53A H53D 108.6 . . ?
H53C C53A H53D 107.5 . . ?
C53A C54A C55A 118.5(11) . . ?
C53A C54A H54C 107.7 . . ?
C55A C54A H54C 107.7 . . ?
C53A C54A H54D 107.7 . . ?
C55A C54A H54D 107.7 . . ?
H54C C54A H54D 107.1 . . ?
C56A C55A C54A 119.1(12) . . ?
C56A C55A H55C 107.6 . . ?
C54A C55A H55C 107.6 . . ?
C56A C55A H55D 107.6 . . ?
C54A C55A H55D 107.6 . . ?
H55C C55A H55D 107.0 . . ?
C55A C56A C57 117.5(14) . . ?
C55A C56A H56C 107.9 . . ?
C57 C56A H56C 107.9 . . ?
C55A C56A H56D 107.9 . . ?
C57 C56A H56D 107.9 . . ?
H56C C56A H56D 107.2 . . ?
C56 C57 C48 111.9(4) . . ?
C56 C57 C51 120.3(5) . . ?
C48 C57 C51 104.16(15) . . ?
C48 C57 C56A 119.0(6) . . ?
C51 C57 C56A 110.6(8) . . ?
C56 C57 H57 106.6 . . ?
C48 C57 H57 106.6 . . ?
C51 C57 H57 106.6 . . ?
C48 C57 H57A 107.5 . . ?
C51 C57 H57A 107.5 . . ?
C56A C57 H57A 107.5 . . ?

loop_
_geom_bond_atom_site_label_1
_geom_bond_atom_site_label_2
_geom_bond_distance
_geom_bond_site_symmetry_2
_geom_bond_publ_flag
O1 N1 1.2270(19) . ?
O2 N1 1.2265(19) . ?
O3 C7 1.211(2) . ?
O4 C7 1.333(2) . ?
O4 C8 1.472(2) . ?
N1 C1 1.474(2) . ?
C1 C6 1.381(2) . ?
C1 C2 1.382(2) . ?
C2 C3 1.382(2) . ?
C2 H2 0.9500 . ?
C3 C4 1.396(2) . ?
C3 H3 0.9500 . ?
C4 C5 1.389(2) . ?
C4 C7 1.491(2) . ?
C5 C6 1.385(2) . ?
C5 H5 0.9500 . ?
C6 H6 0.9500 . ?
C8 C17 1.519(3) . ?
C8 C9 1.527(3) . ?
C8 H8 1.0000 . ?
C9 C10 1.539(3) . ?
C9 H9A 0.9900 . ?
C9 H9AB 0.9900 . ?
C10 C11 1.528(3) . ?
C10 H10A 0.9900 . ?
C10 H10B 0.9900 . ?
C11 C12 1.523(3) . ?
C11 C17 1.538(3) . ?
C11 H11 1.0000 . ?
C12 C13 1.527(3) . ?
C12 H12A 0.9900 . ?
C12 H12B 0.9900 . ?
C13 C14 1.526(3) . ?
C13 H13A 0.9900 . ?
C13 H13B 0.9900 . ?
C14 C15A 1.502(12) . ?
C14 C15 1.529(3) . ?
C14 H14A 0.9900 . ?
C14 H14B 0.9900 . ?
C14 H14C 0.9900 . ?
C14 H14D 0.9900 . ?
C15 C16 1.542(3) . ?
C15 H15A 0.9900 . ?
C15 H15B 0.9900 . ?
C15A C16 1.576(13) . ?
C15A H15C 0.9900 . ?
C15A H15D 0.9900 . ?
C16 C17 1.528(3) . ?
C16 H16A 0.9900 . ?
C16 H16B 0.9900 . ?
C16 H16C 0.9900 . ?
C16 H16D 0.9900 . ?
C17 H17 1.0000 . ?
O21 N21 1.224(2) . ?
O22 N21 1.2246(19) . ?
O23 C27 1.202(2) . ?
N21 C21 1.475(2) . ?
C21 C26 1.382(2) . ?
C21 C22 1.385(2) . ?
C22 C23 1.381(2) . ?
C22 H22 0.9500 . ?
C23 C24 1.390(3) . ?
C23 H23 0.9500 . ?
C24 C25 1.393(2) . ?
C24 C27 1.495(3) . ?
C25 C26 1.386(2) . ?
C25 H25 0.9500 . ?
C26 H26 0.9500 . ?
C27 O24B 1.17(4) . ?
C27 O24A 1.34(5) . ?
C27 O24 1.36(2) . ?
O24 C28 1.472(7) . ?
C28 C37 1.519(7) . ?
C28 C29 1.547(7) . ?
C28 H28 1.0000 . ?
C29 C30 1.532(6) . ?
C29 H29A 0.9900 . ?
C29 H29B 0.9900 . ?
C30 C31 1.527(6) . ?
C30 H30A 0.9900 . ?
C30 H30B 0.9900 . ?
C31 C37 1.523(7) . ?
C31 C32 1.546(7) . ?
C31 H31 1.0000 . ?
C32 C33 1.522(7) . ?
C32 H32A 0.9900 . ?
C32 H32B 0.9900 . ?
C33 C34 1.495(8) . ?
C33 H33A 0.9900 . ?
C33 H33B 0.9900 . ?
C34 C35 1.520(12) . ?
C34 H34A 0.9900 . ?
C34 H34B 0.9900 . ?
C35 C36 1.527(11) . ?
C35 H35A 0.9900 . ?
C35 H35B 0.9900 . ?
C36 C37 1.532(7) . ?
C36 H36A 0.9900 . ?
C36 H36B 0.9900 . ?
C37 H37 1.0000 . ?
O24A C28A 1.478(15) . ?
C28A C37A 1.524(14) . ?
C28A C29A 1.543(15) . ?
C28A H28A 1.0000 . ?
C29A C30A 1.508(13) . ?
C29A H29C 0.9900 . ?
C29A H29D 0.9900 . ?
C30A C31A 1.520(14) . ?
C30A H30C 0.9900 . ?
C30A H30D 0.9900 . ?
C31A C37A 1.528(14) . ?
C31A C32A 1.546(13) . ?
C31A H31A 1.0000 . ?
C32A C33A 1.540(14) . ?
C32A H32C 0.9900 . ?
C32A H32D 0.9900 . ?
C33A C34A 1.496(14) . ?
C33A H33C 0.9900 . ?
C33A H33D 0.9900 . ?
C34A C35A 1.559(18) . ?
C34A H34C 0.9900 . ?
C34A H34D 0.9900 . ?
C35A C36A 1.522(17) . ?
C35A H35C 0.9900 . ?
C35A H35D 0.9900 . ?
C36A C37A 1.519(13) . ?
C36A H36C 0.9900 . ?
C36A H36D 0.9900 . ?
C37A H37A 1.0000 . ?
O24B C28B 1.487(16) . ?
C28B C37B 1.532(15) . ?
C28B C29B 1.533(18) . ?
C28B H28B 1.0000 . ?
C29B C30B 1.525(16) . ?
C29B H29E 0.9900 . ?
C29B H29F 0.9900 . ?
C30B C31B 1.551(15) . ?
C30B H30E 0.9900 . ?
C30B H30F 0.9900 . ?
C31B C37B 1.514(15) . ?
C31B C32B 1.583(15) . ?
C31B H31B 1.0000 . ?
C32B C33B 1.534(15) . ?
C32B H32E 0.9900 . ?
C32B H32F 0.9900 . ?
C33B C34B 1.491(16) . ?
C33B H33E 0.9900 . ?
C33B H33F 0.9900 . ?
C34B C35B 1.515(16) . ?
C34B H34E 0.9900 . ?
C34B H34F 0.9900 . ?
C35B C36B 1.528(15) . ?
C35B H35E 0.9900 . ?
C35B H35F 0.9900 . ?
C36B C37B 1.498(14) . ?
C36B H36E 0.9900 . ?
C36B H36F 0.9900 . ?
C37B H37B 1.0000 . ?
O41 N41 1.2224(19) . ?
O42 N41 1.2196(19) . ?
O43 C47 1.209(2) . ?
O44 C47 1.334(2) . ?
O44 C48 1.467(2) . ?
N41 C41 1.468(2) . ?
C41 C46 1.380(2) . ?
C41 C42 1.386(2) . ?
C42 C43 1.379(2) . ?
C42 H42 0.9500 . ?
C43 C44 1.390(2) . ?
C43 H43 0.9500 . ?
C44 C45 1.392(2) . ?
C44 C47 1.493(2) . ?
C45 C46 1.383(3) . ?
C45 H45 0.9500 . ?
C46 H46 0.9500 . ?
C48 C57 1.527(3) . ?
C48 C49 1.532(3) . ?
C48 H48 1.0000 . ?
C49 C50 1.531(3) . ?
C49 H49A 0.9900 . ?
C49 H49B 0.9900 . ?
C50 C51 1.533(3) . ?
C50 H50A 0.9900 . ?
C50 H50B 0.9900 . ?
C51 C57 1.528(3) . ?
C51 C52 1.536(6) . ?
C51 C52A 1.538(10) . ?
C51 H51 1.0000 . ?
C51 H51A 1.0000 . ?
C52 C53 1.522(7) . ?
C52 H52A 0.9900 . ?
C52 H52B 0.9900 . ?
C53 C54 1.519(8) . ?
C53 H53A 0.9900 . ?
C53 H53B 0.9900 . ?
C54 C55 1.524(9) . ?
C54 H54A 0.9900 . ?
C54 H54B 0.9900 . ?
C55 C56 1.524(8) . ?
C55 H55A 0.9900 . ?
C55 H55B 0.9900 . ?
C56 C57 1.518(7) . ?
C56 H56A 0.9900 . ?
C56 H56B 0.9900 . ?
C52A C53A 1.512(12) . ?
C52A H52C 0.9900 . ?
C52A H52D 0.9900 . ?
C53A C54A 1.511(13) . ?
C53A H53C 0.9900 . ?
C53A H53D 0.9900 . ?
C54A C55A 1.527(13) . ?
C54A H54C 0.9900 . ?
C54A H54D 0.9900 . ?
C55A C56A 1.514(13) . ?
C55A H55C 0.9900 . ?
C55A H55D 0.9900 . ?
C56A C57 1.567(11) . ?
C56A H56C 0.9900 . ?
C56A H56D 0.9900 . ?
C57 H57 1.0000 . ?
C57 H57A 1.0000 . ?
